data_7049548
loop_
_publ_author_name
'Biswas, Sourav'
'Kumar, Pawan'
'Swain, Abinash'
'Gupta, Tulika'
'Kalita, Pankaj'
'Kundu, Subrata'
'Rajaraman, Gopalan'
'Chandrasekhar, Vadapalli'

_publ_section_title
;
 Phosphonate-assisted tetranuclear lanthanide assemblies: observation of
 the toroidic ground state in the Tb<sup>III</sup> analogue.
;
_journal_issue 19
_journal_name_full 'Dalton transactions (Cambridge, England : 2003)'
_journal_page_first 6421
_journal_page_last 6434
_journal_paper_doi 10.1039/c9dt00592g
_journal_volume 48
_journal_year 2019
_chemical_formula_moiety 'C28 H34 F3 Gd2 N5 O10 P, Cl, C H4 O'
_chemical_formula_sum 'C29 H38 Cl F3 Gd2 N5 O11 P'
_chemical_formula_weight 1070.56
_space_group_crystal_system triclinic
_space_group_IT_number 2
_space_group_name_Hall '-P 1'
_space_group_name_H-M_alt 'P -1'
_symmetry_space_group_name_Hall '-P 1'
_symmetry_space_group_name_H-M 'P -1'
_atom_sites_solution_hydrogens mixed
_audit_creation_date 2019-03-28
_audit_creation_method
;
Olex2 1.2
(compiled 2018.05.29 svn.r3508 for OlexSys, GUI svn.r5506)
;
_audit_update_record
;
2019-03-29 deposited with the CCDC.    2019-04-01 downloaded from the CCDC.
;
_cell_angle_alpha 112.258(5)
_cell_angle_beta 99.430(5)
_cell_angle_gamma 108.876(5)
_cell_formula_units_Z 2
_cell_length_a 12.294(5)
_cell_length_b 12.897(5)
_cell_length_c 14.668(5)
_cell_measurement_reflns_used 9931
_cell_measurement_temperature 100
_cell_measurement_theta_max 28.29
_cell_measurement_theta_min 2.39
_cell_volume 1924.7(13)
_computing_molecular_graphics 'Olex2 (Dolomanov et al., 2009)'
_computing_publication_material 'Olex2 (Dolomanov et al., 2009)'
_computing_structure_refinement 'ShelXL (Sheldrick, 2015)'
_computing_structure_solution 'SHELXT 2014/5 (Sheldrick, 2014)'
_diffrn_ambient_temperature 100
_diffrn_measured_fraction_theta_full 0.995
_diffrn_measured_fraction_theta_max 0.995
_diffrn_measurement_device_type 'Bruker APEX-II CCD'
_diffrn_measurement_method '\f and \w scans'
_diffrn_radiation_type MoK\a
_diffrn_radiation_wavelength 0.71069
_diffrn_reflns_av_R_equivalents 0.0363
_diffrn_reflns_av_unetI/netI 0.0380
_diffrn_reflns_Laue_measured_fraction_full 0.995
_diffrn_reflns_Laue_measured_fraction_max 0.995
_diffrn_reflns_limit_h_max 14
_diffrn_reflns_limit_h_min -14
_diffrn_reflns_limit_k_max 15
_diffrn_reflns_limit_k_min -15
_diffrn_reflns_limit_l_max 17
_diffrn_reflns_limit_l_min -17
_diffrn_reflns_number 23430
_diffrn_reflns_point_group_measured_fraction_full 0.995
_diffrn_reflns_point_group_measured_fraction_max 0.995
_diffrn_reflns_theta_full 25.025
_diffrn_reflns_theta_max 25.025
_diffrn_reflns_theta_min 4.120
_diffrn_standards_number 0
_exptl_absorpt_coefficient_mu 3.601
_exptl_absorpt_correction_T_max 0.7457
_exptl_absorpt_correction_T_min 0.6420
_exptl_absorpt_correction_type multi-scan
_exptl_absorpt_process_details
'SADABS-2014/4 (Bruker,2014/4) was used for absorption correction. wR2(int) was 0.0623 before and 0.0480 after correction. The Ratio of minimum to maximum transmission is 0.8609. The \l/2 correction factor is 0.00150.'
_exptl_crystal_colour red
_exptl_crystal_colour_primary red
_exptl_crystal_density_diffrn 1.847
_exptl_crystal_description block
_exptl_crystal_F_000 1044
_exptl_crystal_size_max 0.12
_exptl_crystal_size_mid 0.1
_exptl_crystal_size_min 0.09
_refine_diff_density_max 0.822
_refine_diff_density_min -0.579
_refine_diff_density_rms 0.109
_refine_ls_extinction_method none
_refine_ls_goodness_of_fit_ref 1.027
_refine_ls_hydrogen_treatment mixed
_refine_ls_matrix_type full
_refine_ls_number_parameters 484
_refine_ls_number_reflns 6780
_refine_ls_number_restraints 3
_refine_ls_restrained_S_all 1.027
_refine_ls_R_factor_all 0.0394
_refine_ls_R_factor_gt 0.0284
_refine_ls_shift/su_max 0.002
_refine_ls_shift/su_mean 0.000
_refine_ls_structure_factor_coef Fsqd
_refine_ls_weighting_details 'w=1/[\s^2^(Fo^2^)+(0.0334P)^2^+2.7285P] where P=(Fo^2^+2Fc^2^)/3'
_refine_ls_weighting_scheme calc
_refine_ls_wR_factor_gt 0.0656
_refine_ls_wR_factor_ref 0.0695
_reflns_Friedel_coverage 0.000
_reflns_number_gt 5670
_reflns_number_total 6780
_reflns_threshold_expression 'I > 2\s(I)'
_cod_data_source_file c9dt00592g2.cif
_cod_data_source_block complex3_sq
_cod_depositor_comments 'Adding full bibliography for 7049546--7049548.cif.'
_cod_database_code 7049548
_shelx_shelxl_version_number 2017/1
_shelx_space_group_comment
;
The symmetry employed for this shelxl refinement is uniquely defined
by the following loop, which should always be used as a source of
symmetry information in preference to the above space-group names.
They are only intended as comments.
;
_shelx_estimated_absorpt_t_max 0.738
_shelx_estimated_absorpt_t_min 0.672
_olex2_refinement_description
;
1. Fixed Uiso
 At 1.2 times of:
  All C(H) groups, H13 of O13, All C(H,H) groups
 At 1.5 times of:
  All C(H,H,H) groups, H19 of O19, H12 of O12, H26 of O26
2. Restrained distances
 O19-H19
 0.87 with sigma of 0.01
 C29-H19
 1.909152 with sigma of 0.02
 Gd1-H19
 2.930386 with sigma of 0.02
3.a Secondary CH2 refined with riding coordinates:
 C3(H3A,H3B), C5(H5A,H5B), C6(H6A,H6B), C7(H7A,H7B), C4(H4A,H4B)
3.b Aromatic/amide H refined with riding coordinates:
 C22(H22), C9(H9), C20(H20), C11(H11), C14(H14), C17(H17), C10(H10), C21(H21),
 C16(H16)
3.c Idealised Me refined as rotating group:
 C26(H26A,H26B,H26C), C27(H27A,H27B,H27C), C24(H24A,H24B,H24C), C29(H29A,H29B,
 H29C), C31(H31A,H31B,H31C)
3.d Idealised tetrahedral OH refined as rotating group:
 O26(H26)
;
_olex2_submission_special_instructions 'No special instructions were received'

loop_
_space_group_symop_operation_xyz
'x, y, z'
'-x, -y, -z'

loop_
_atom_site_label
_atom_site_type_symbol
_atom_site_fract_x
_atom_site_fract_y
_atom_site_fract_z
_atom_site_U_iso_or_equiv
_atom_site_adp_type
_atom_site_occupancy
_atom_site_site_symmetry_order
_atom_site_calc_flag
_atom_site_refinement_flags_posn
Gd1 Gd 0.44145(2) 0.48700(2) 0.67766(2) 0.01828(7) Uani 1 1 d D
Gd2 Gd 0.74474(2) 0.70567(2) 0.64875(2) 0.01855(7) Uani 1 1 d .
P003 P 0.56810(10) 0.38808(10) 0.47246(9) 0.0184(2) Uani 1 1 d .
Cl1 Cl 0.73225(12) 0.88147(13) 0.97989(10) 0.0494(4) Uani 1 1 d .
O16 O 0.4665(2) 0.3462(3) 0.3713(2) 0.0198(6) Uani 1 1 d .
O18 O 0.5213(2) 0.3879(3) 0.5610(2) 0.0207(7) Uani 1 1 d .
O17 O 0.6592(2) 0.5177(3) 0.4970(2) 0.0205(7) Uani 1 1 d .
O12 O 0.8727(3) 0.7006(3) 0.5397(2) 0.0250(7) Uani 1 1 d .
H12 H 0.843(5) 0.645(5) 0.489(4) 0.037 Uiso 1 1 d R
O15 O 0.2379(2) 0.4644(3) 0.6569(2) 0.0230(7) Uani 1 1 d .
O14 O 0.6718(2) 0.6015(3) 0.7457(2) 0.0204(7) Uani 1 1 d .
O19 O 0.4868(3) 0.6709(3) 0.8340(2) 0.0274(7) Uani 1 1 d D
H19 H 0.5594(14) 0.730(2) 0.863(3) 0.041 Uiso 1 1 d DR
O20 O 0.6754(3) 0.7344(3) 0.4015(2) 0.0267(7) Uani 1 1 d .
O13 O 0.7685(3) 0.8894(3) 0.7900(3) 0.0312(8) Uani 1 1 d .
H13 H 0.762(5) 0.897(5) 0.847(4) 0.037 Uiso 1 1 d R
O21 O 0.7181(3) 0.8344(3) 0.5752(2) 0.0252(7) Uani 1 1 d .
N2 N 0.9071(3) 0.6971(3) 0.7786(3) 0.0217(8) Uani 1 1 d .
N3 N 0.6919(3) 0.4884(3) 0.8330(3) 0.0223(8) Uani 1 1 d .
F00H F 0.7013(4) 1.0250(3) 0.5536(3) 0.0711(11) Uani 1 1 d .
C25 C 0.6430(4) 0.2847(4) 0.4472(4) 0.0264(10) Uani 1 1 d .
N4 N 0.5664(3) 0.4516(3) 0.8118(3) 0.0205(8) Uani 1 1 d .
N5 N 0.3410(3) 0.4116(3) 0.7957(3) 0.0217(8) Uani 1 1 d .
C26 C 0.5536(5) 0.1584(5) 0.4277(4) 0.0408(13) Uani 1 1 d .
H26A H 0.533771 0.165395 0.491175 0.061 Uiso 1 1 calc GR
H26B H 0.590438 0.099744 0.408244 0.061 Uiso 1 1 calc GR
H26C H 0.479094 0.129038 0.370988 0.061 Uiso 1 1 calc GR
N1 N 0.9724(3) 0.8837(3) 0.7257(3) 0.0257(9) Uani 1 1 d .
C22 C 0.0529(4) 0.4101(5) 0.6967(4) 0.0299(11) Uani 1 1 d .
H22 H 0.015130 0.431665 0.649178 0.036 Uiso 1 1 calc R
C27 C 0.6851(5) 0.2720(5) 0.3530(4) 0.0397(13) Uani 1 1 d .
H27A H 0.614679 0.238467 0.291304 0.060 Uiso 1 1 calc GR
H27B H 0.725361 0.216043 0.341287 0.060 Uiso 1 1 calc GR
H27C H 0.742392 0.353343 0.365873 0.060 Uiso 1 1 calc GR
C24 C 0.7528(5) 0.3382(5) 0.5446(4) 0.0448(14) Uani 1 1 d .
H24A H 0.810918 0.418508 0.556227 0.067 Uiso 1 1 calc GR
H24B H 0.792139 0.281489 0.534336 0.067 Uiso 1 1 calc GR
H24C H 0.725364 0.348568 0.605216 0.067 Uiso 1 1 calc GR
C9 C 1.1115(4) 0.7577(4) 0.8771(3) 0.0274(11) Uani 1 1 d .
H9 H 1.195965 0.806220 0.895493 0.033 Uiso 1 1 calc R
C12 C 0.8693(4) 0.6265(4) 0.8252(3) 0.0193(9) Uani 1 1 d .
F00T F 0.6591(5) 0.9276(4) 0.3894(3) 0.0949(16) Uani 1 1 d .
C30 C 0.7019(4) 0.8240(4) 0.4852(4) 0.0223(10) Uani 1 1 d .
C23 C 0.1704(4) 0.4251(4) 0.7098(3) 0.0230(10) Uani 1 1 d .
C20 C 0.0360(4) 0.3304(4) 0.8221(4) 0.0289(11) Uani 1 1 d .
H20 H -0.011335 0.298217 0.858171 0.035 Uiso 1 1 calc R
C13 C 0.7344(4) 0.5671(4) 0.7974(3) 0.0202(10) Uani 1 1 d .
C11 C 0.9483(4) 0.6153(4) 0.8954(3) 0.0238(10) Uani 1 1 d .
H11 H 0.918402 0.562807 0.925229 0.029 Uiso 1 1 calc R
C18 C 0.1568(4) 0.3448(4) 0.8396(3) 0.0239(10) Uani 1 1 d .
C29 C 0.4094(4) 0.7098(5) 0.8887(4) 0.0410(13) Uani 1 1 d D
H29A H 0.325364 0.666362 0.841275 0.061 Uiso 1 1 calc GR
H29B H 0.436161 0.799073 0.915015 0.061 Uiso 1 1 calc GR
H29C H 0.413783 0.690436 0.947371 0.061 Uiso 1 1 calc GR
F011 F 0.8385(4) 1.0032(4) 0.4882(4) 0.0922(15) Uani 1 1 d .
C14 C 0.5226(4) 0.4055(4) 0.8681(3) 0.0236(10) Uani 1 1 d .
H14 H 0.570908 0.389082 0.913649 0.028 Uiso 1 1 calc R
C8 C 1.0268(4) 0.7627(4) 0.8049(3) 0.0236(10) Uani 1 1 d .
C19 C 0.2245(4) 0.3937(4) 0.7837(3) 0.0228(10) Uani 1 1 d .
C15 C 0.3947(4) 0.3789(4) 0.8595(3) 0.0230(10) Uani 1 1 d .
C3 C 0.9641(4) 0.8058(4) 0.5429(4) 0.0301(11) Uani 1 1 d .
H3A H 0.934550 0.817661 0.482304 0.036 Uiso 1 1 calc R
H3B H 1.038637 0.792543 0.539848 0.036 Uiso 1 1 calc R
C17 C 0.2187(4) 0.3139(4) 0.9076(3) 0.0273(11) Uani 1 1 d .
H17 H 0.178897 0.282864 0.948151 0.033 Uiso 1 1 calc R
C10 C 1.0718(4) 0.6820(4) 0.9215(4) 0.0300(11) Uani 1 1 d .
H10 H 1.128416 0.675722 0.969288 0.036 Uiso 1 1 calc R
C21 C -0.0131(4) 0.3630(5) 0.7528(4) 0.0314(11) Uani 1 1 d .
H21 H -0.094795 0.353658 0.742007 0.038 Uiso 1 1 calc R
C5 C 1.0645(4) 0.8407(5) 0.7525(4) 0.0299(11) Uani 1 1 d .
H5A H 1.142309 0.913146 0.799223 0.036 Uiso 1 1 calc R
H5B H 1.078035 0.792362 0.688208 0.036 Uiso 1 1 calc R
C6 C 0.8658(5) 1.0034(4) 0.8137(4) 0.0368(12) Uani 1 1 d .
H6A H 0.873624 1.069578 0.880489 0.044 Uiso 1 1 calc R
H6B H 0.847941 1.027471 0.758311 0.044 Uiso 1 1 calc R
C28 C 0.7217(5) 0.9453(5) 0.4793(4) 0.0377(13) Uani 1 1 d .
C7 C 0.9826(4) 0.9886(4) 0.8214(4) 0.0360(12) Uani 1 1 d .
H7A H 1.048228 1.065843 0.832923 0.043 Uiso 1 1 calc R
H7B H 1.004864 0.974425 0.882249 0.043 Uiso 1 1 calc R
C4 C 0.9927(4) 0.9209(4) 0.6449(4) 0.0325(12) Uani 1 1 d .
H4A H 1.078321 0.980752 0.667489 0.039 Uiso 1 1 calc R
H4B H 0.939524 0.961425 0.633436 0.039 Uiso 1 1 calc R
C16 C 0.3356(4) 0.3283(4) 0.9157(3) 0.0266(11) Uani 1 1 d .
H16 H 0.376012 0.303956 0.959332 0.032 Uiso 1 1 calc R
O26 O 1.2514(4) 0.6918(4) 1.1260(3) 0.0581(11) Uani 1 1 d .
H26 H 1.264934 0.633516 1.130010 0.087 Uiso 1 1 calc GR
C31 C 1.3224(6) 0.8008(6) 1.2177(6) 0.074(2) Uani 1 1 d .
H31A H 1.322086 0.871295 1.207168 0.111 Uiso 1 1 calc GR
H31B H 1.406009 0.808786 1.236862 0.111 Uiso 1 1 calc GR
H31C H 1.289122 0.798954 1.273684 0.111 Uiso 1 1 calc GR

loop_
_atom_site_aniso_label
_atom_site_aniso_U_11
_atom_site_aniso_U_22
_atom_site_aniso_U_33
_atom_site_aniso_U_23
_atom_site_aniso_U_13
_atom_site_aniso_U_12
Gd1 0.01249(12) 0.02298(13) 0.01974(13) 0.01304(10) 0.00347(9) 0.00501(9)
Gd2 0.01215(11) 0.02226(13) 0.02033(13) 0.01288(10) 0.00257(9) 0.00393(9)
P003 0.0140(5) 0.0217(6) 0.0219(6) 0.0129(5) 0.0040(5) 0.0078(5)
Cl1 0.0380(7) 0.0525(9) 0.0303(7) 0.0224(7) -0.0037(6) -0.0093(7)
O16 0.0157(15) 0.0234(16) 0.0213(16) 0.0127(14) 0.0034(12) 0.0081(13)
O18 0.0158(15) 0.0256(17) 0.0257(17) 0.0167(14) 0.0071(13) 0.0085(13)
O17 0.0144(15) 0.0265(17) 0.0235(16) 0.0151(14) 0.0053(12) 0.0079(13)
O12 0.0158(16) 0.0249(18) 0.0239(18) 0.0111(14) 0.0034(14) -0.0015(14)
O15 0.0172(15) 0.0292(18) 0.0233(17) 0.0147(14) 0.0066(13) 0.0076(14)
O14 0.0136(14) 0.0251(17) 0.0227(16) 0.0154(14) 0.0008(12) 0.0059(13)
O19 0.0183(16) 0.0273(18) 0.0289(18) 0.0103(15) 0.0070(14) 0.0043(14)
O20 0.0239(17) 0.0289(19) 0.0246(18) 0.0127(16) 0.0099(14) 0.0067(15)
O13 0.0314(19) 0.0233(18) 0.034(2) 0.0119(16) 0.0165(16) 0.0041(15)
O21 0.0213(16) 0.0307(19) 0.0260(18) 0.0194(15) 0.0058(13) 0.0071(14)
N2 0.0151(18) 0.024(2) 0.022(2) 0.0105(17) 0.0029(15) 0.0053(16)
N3 0.0170(19) 0.026(2) 0.027(2) 0.0170(18) 0.0054(16) 0.0064(17)
F00H 0.128(3) 0.044(2) 0.075(3) 0.039(2) 0.061(3) 0.048(2)
C25 0.022(2) 0.035(3) 0.033(3) 0.021(2) 0.010(2) 0.017(2)
N4 0.0141(18) 0.024(2) 0.021(2) 0.0112(17) 0.0037(15) 0.0050(16)
N5 0.0179(19) 0.021(2) 0.021(2) 0.0096(17) 0.0049(15) 0.0032(16)
C26 0.044(3) 0.034(3) 0.060(4) 0.029(3) 0.024(3) 0.024(3)
N1 0.0180(19) 0.026(2) 0.026(2) 0.0128(18) 0.0016(16) 0.0023(17)
C22 0.018(2) 0.042(3) 0.030(3) 0.020(2) 0.005(2) 0.010(2)
C27 0.048(3) 0.052(3) 0.049(3) 0.032(3) 0.032(3) 0.038(3)
C24 0.036(3) 0.054(4) 0.049(3) 0.022(3) 0.004(3) 0.031(3)
C9 0.013(2) 0.033(3) 0.028(3) 0.011(2) 0.0015(19) 0.007(2)
C12 0.014(2) 0.021(2) 0.020(2) 0.0087(19) 0.0038(17) 0.0051(18)
F00T 0.165(5) 0.060(3) 0.053(2) 0.031(2) -0.007(3) 0.056(3)
C30 0.014(2) 0.026(3) 0.028(3) 0.014(2) 0.0080(19) 0.006(2)
C23 0.020(2) 0.023(2) 0.021(2) 0.009(2) 0.0055(19) 0.005(2)
C20 0.022(2) 0.031(3) 0.028(3) 0.012(2) 0.011(2) 0.004(2)
C13 0.018(2) 0.020(2) 0.015(2) 0.0045(19) 0.0026(18) 0.0043(19)
C11 0.021(2) 0.028(3) 0.023(2) 0.013(2) 0.0028(19) 0.011(2)
C18 0.024(2) 0.021(2) 0.017(2) 0.006(2) 0.0073(19) 0.002(2)
C29 0.031(3) 0.040(3) 0.043(3) 0.015(3) 0.012(2) 0.010(3)
F011 0.081(3) 0.073(3) 0.171(5) 0.093(3) 0.070(3) 0.032(2)
C14 0.020(2) 0.028(3) 0.027(3) 0.018(2) 0.0062(19) 0.010(2)
C8 0.013(2) 0.026(3) 0.024(2) 0.009(2) 0.0037(18) 0.0041(19)
C19 0.020(2) 0.024(2) 0.017(2) 0.006(2) 0.0057(18) 0.006(2)
C15 0.019(2) 0.023(2) 0.021(2) 0.012(2) 0.0020(18) 0.0023(19)
C3 0.021(2) 0.039(3) 0.025(3) 0.018(2) 0.008(2) 0.003(2)
C17 0.026(3) 0.024(3) 0.022(2) 0.011(2) 0.007(2) -0.001(2)
C10 0.019(2) 0.038(3) 0.030(3) 0.015(2) 0.001(2) 0.013(2)
C21 0.017(2) 0.038(3) 0.034(3) 0.013(2) 0.009(2) 0.008(2)
C5 0.012(2) 0.036(3) 0.034(3) 0.019(2) 0.002(2) 0.001(2)
C6 0.039(3) 0.024(3) 0.041(3) 0.012(2) 0.015(2) 0.008(2)
C28 0.048(3) 0.034(3) 0.035(3) 0.019(3) 0.014(3) 0.016(3)
C7 0.028(3) 0.026(3) 0.035(3) 0.009(2) 0.003(2) 0.000(2)
C4 0.020(2) 0.033(3) 0.034(3) 0.018(2) 0.002(2) 0.000(2)
C16 0.029(3) 0.026(3) 0.023(3) 0.014(2) 0.005(2) 0.007(2)
O26 0.051(3) 0.064(3) 0.069(3) 0.041(3) 0.009(2) 0.030(2)
C31 0.058(4) 0.036(4) 0.105(6) 0.021(4) 0.022(4) 0.009(3)

loop_
_atom_type_symbol
_atom_type_description
_atom_type_scat_dispersion_real
_atom_type_scat_dispersion_imag
_atom_type_scat_source
C C 0.0033 0.0016 'International Tables Vol C Tables 4.2.6.8 and 6.1.1.4'
H H 0.0000 0.0000 'International Tables Vol C Tables 4.2.6.8 and 6.1.1.4'
Cl Cl 0.1484 0.1585 'International Tables Vol C Tables 4.2.6.8 and 6.1.1.4'
F F 0.0171 0.0103 'International Tables Vol C Tables 4.2.6.8 and 6.1.1.4'
Gd Gd -0.1653 3.9035 'International Tables Vol C Tables 4.2.6.8 and 6.1.1.4'
N N 0.0061 0.0033 'International Tables Vol C Tables 4.2.6.8 and 6.1.1.4'
O O 0.0106 0.0060 'International Tables Vol C Tables 4.2.6.8 and 6.1.1.4'
P P 0.1023 0.0942 'International Tables Vol C Tables 4.2.6.8 and 6.1.1.4'

loop_
_geom_angle_atom_site_label_1
_geom_angle_atom_site_label_2
_geom_angle_atom_site_label_3
_geom_angle
_geom_angle_site_symmetry_1
_geom_angle_site_symmetry_3
O16 Gd1 P003 28.47(7) 2_666 2_666
O16 Gd1 O17 56.91(9) 2_666 2_666
O16 Gd1 O14 63.00(9) 2_666 .
O16 Gd1 N4 122.66(10) 2_666 .
O16 Gd1 N5 150.96(10) 2_666 .
O18 Gd1 P003 79.49(8) . 2_666
O18 Gd1 O16 81.43(10) . 2_666
O18 Gd1 O17 75.16(10) . 2_666
O18 Gd1 O15 129.98(10) . .
O18 Gd1 O14 70.26(10) . .
O18 Gd1 O19 144.70(10) . .
O18 Gd1 O20 69.82(10) . 2_666
O18 Gd1 N4 87.31(11) . .
O18 Gd1 N5 126.94(11) . .
O17 Gd1 P003 28.70(7) 2_666 2_666
O15 Gd1 P003 83.77(7) . 2_666
O15 Gd1 O16 104.19(9) . 2_666
O15 Gd1 O17 68.10(9) . 2_666
O15 Gd1 O14 156.32(10) . .
O15 Gd1 O19 83.17(10) . .
O15 Gd1 O20 76.62(10) . 2_666
O15 Gd1 N4 124.87(10) . .
O15 Gd1 N5 64.23(11) . .
O14 Gd1 P003 89.34(7) . 2_666
O14 Gd1 O17 113.48(9) . 2_666
O14 Gd1 N4 60.28(10) . .
O14 Gd1 N5 116.52(10) . .
O19 Gd1 P003 95.00(9) . 2_666
O19 Gd1 O16 78.08(10) . 2_666
O19 Gd1 O17 115.22(10) . 2_666
O19 Gd1 O14 74.87(10) . .
O19 Gd1 O20 139.78(10) . 2_666
O19 Gd1 N4 80.10(11) . .
O19 Gd1 N5 74.21(11) . .
O20 Gd1 P003 116.53(8) 2_666 2_666
O20 Gd1 O16 140.40(10) 2_666 2_666
O20 Gd1 O17 88.94(10) 2_666 2_666
O20 Gd1 O14 126.34(10) 2_666 .
O20 Gd1 N4 83.52(11) 2_666 .
O20 Gd1 N5 65.74(11) 2_666 .
N4 Gd1 P003 149.53(8) . 2_666
N4 Gd1 O17 162.41(10) . 2_666
N4 Gd1 N5 60.70(11) . .
N5 Gd1 P003 146.97(8) . 2_666
N5 Gd1 O17 129.73(10) . 2_666
O16 Gd2 O12 137.89(10) 2_666 .
O16 Gd2 N2 129.64(10) 2_666 .
O16 Gd2 N1 147.62(11) 2_666 .
O17 Gd2 O16 80.63(10) . 2_666
O17 Gd2 O12 68.68(10) . .
O17 Gd2 O14 90.36(10) . .
O17 Gd2 O13 162.18(11) . .
O17 Gd2 O21 99.02(10) . .
O17 Gd2 N2 107.68(11) . .
O17 Gd2 N1 128.01(11) . .
O12 Gd2 N2 88.02(11) . .
O12 Gd2 N1 60.49(11) . .
O14 Gd2 O16 66.83(9) . 2_666
O14 Gd2 O12 138.20(11) . .
O14 Gd2 N2 63.61(10) . .
O14 Gd2 N1 120.44(11) . .
O13 Gd2 O16 82.06(10) . 2_666
O13 Gd2 O12 123.66(11) . .
O13 Gd2 O14 86.67(11) . .
O13 Gd2 N2 86.69(12) . .
O13 Gd2 N1 67.75(11) . .
O21 Gd2 O16 81.71(10) . 2_666
O21 Gd2 O12 75.67(11) . .
O21 Gd2 O14 145.24(10) . .
O21 Gd2 O13 74.26(12) . .
O21 Gd2 N2 141.04(11) . .
O21 Gd2 N1 79.14(11) . .
N2 Gd2 N1 62.13(11) . .
O16 P003 Gd1 50.47(11) . 2_666
O16 P003 C25 109.41(19) . .
O18 P003 Gd1 136.34(12) . 2_666
O18 P003 O16 113.19(16) . .
O18 P003 O17 112.69(17) . .
O18 P003 C25 107.69(19) . .
O17 P003 Gd1 54.83(11) . 2_666
O17 P003 O16 104.69(16) . .
O17 P003 C25 109.10(19) . .
C25 P003 Gd1 115.93(15) . 2_666
Gd2 O16 Gd1 112.55(11) 2_666 2_666
P003 O16 Gd1 101.07(14) . 2_666
P003 O16 Gd2 126.10(16) . 2_666
P003 O18 Gd1 143.43(17) . .
Gd2 O17 Gd1 117.89(12) . 2_666
P003 O17 Gd1 96.47(13) . 2_666
P003 O17 Gd2 131.31(16) . .
Gd2 O12 H12 112(4) . .
C3 O12 Gd2 126.1(3) . .
C3 O12 H12 116(4) . .
C23 O15 Gd1 124.6(3) . .
Gd2 O14 Gd1 111.71(10) . .
C13 O14 Gd1 119.1(2) . .
C13 O14 Gd2 124.7(2) . .
Gd1 O19 H19 119.7(13) . .
C29 O19 Gd1 131.0(3) . .
C29 O19 H19 109.0(14) . .
C30 O20 Gd1 137.0(3) . 2_666
Gd2 O13 H13 126(4) . .
C6 O13 Gd2 118.3(3) . .
C6 O13 H13 105(4) . .
C30 O21 Gd2 133.2(3) . .
C12 N2 Gd2 118.3(3) . .
C8 N2 Gd2 123.4(3) . .
C8 N2 C12 118.2(4) . .
C13 N3 N4 109.7(3) . .
C26 C25 P003 108.5(3) . .
C26 C25 C24 109.5(4) . .
C27 C25 P003 111.2(3) . .
C27 C25 C26 109.7(4) . .
C27 C25 C24 109.9(4) . .
C24 C25 P003 107.9(3) . .
N3 N4 Gd1 121.6(2) . .
C14 N4 Gd1 124.1(3) . .
C14 N4 N3 114.3(3) . .
C19 N5 Gd1 117.5(3) . .
C15 N5 Gd1 123.2(3) . .
C15 N5 C19 119.1(4) . .
C25 C26 H26A 109.5 . .
C25 C26 H26B 109.5 . .
C25 C26 H26C 109.5 . .
H26A C26 H26B 109.5 . .
H26A C26 H26C 109.5 . .
H26B C26 H26C 109.5 . .
C5 N1 Gd2 112.3(3) . .
C5 N1 C7 108.7(4) . .
C7 N1 Gd2 108.3(3) . .
C4 N1 Gd2 107.2(3) . .
C4 N1 C5 108.9(4) . .
C4 N1 C7 111.4(4) . .
C23 C22 H22 119.6 . .
C23 C22 C21 120.8(4) . .
C21 C22 H22 119.6 . .
C25 C27 H27A 109.5 . .
C25 C27 H27B 109.5 . .
C25 C27 H27C 109.5 . .
H27A C27 H27B 109.5 . .
H27A C27 H27C 109.5 . .
H27B C27 H27C 109.5 . .
C25 C24 H24A 109.5 . .
C25 C24 H24B 109.5 . .
C25 C24 H24C 109.5 . .
H24A C24 H24B 109.5 . .
H24A C24 H24C 109.5 . .
H24B C24 H24C 109.5 . .
C8 C9 H9 120.3 . .
C10 C9 H9 120.3 . .
C10 C9 C8 119.5(4) . .
N2 C12 C13 113.4(4) . .
N2 C12 C11 122.9(4) . .
C11 C12 C13 123.6(4) . .
O20 C30 O21 130.8(4) . .
O20 C30 C28 114.8(4) . .
O21 C30 C28 114.3(4) . .
O15 C23 C22 124.7(4) . .
O15 C23 C19 117.5(4) . .
C22 C23 C19 117.8(4) . .
C18 C20 H20 120.2 . .
C21 C20 H20 120.2 . .
C21 C20 C18 119.5(4) . .
O14 C13 N3 126.4(4) . .
O14 C13 C12 117.5(4) . .
N3 C13 C12 116.0(4) . .
C12 C11 H11 120.6 . .
C12 C11 C10 118.7(4) . .
C10 C11 H11 120.6 . .
C20 C18 C19 118.3(4) . .
C20 C18 C17 125.7(4) . .
C17 C18 C19 116.0(4) . .
O19 C29 H29A 109.5 . .
O19 C29 H29B 109.5 . .
O19 C29 H29C 109.5 . .
H29A C29 H29B 109.5 . .
H29A C29 H29C 109.5 . .
H29B C29 H29C 109.5 . .
N4 C14 H14 121.3 . .
N4 C14 C15 117.4(4) . .
C15 C14 H14 121.3 . .
N2 C8 C9 121.7(4) . .
N2 C8 C5 116.4(4) . .
C9 C8 C5 121.9(4) . .
N5 C19 C23 116.1(4) . .
N5 C19 C18 122.6(4) . .
C18 C19 C23 121.2(4) . .
N5 C15 C14 114.1(4) . .
N5 C15 C16 122.5(4) . .
C16 C15 C14 123.3(4) . .
O12 C3 H3A 109.9 . .
O12 C3 H3B 109.9 . .
O12 C3 C4 108.8(4) . .
H3A C3 H3B 108.3 . .
C4 C3 H3A 109.9 . .
C4 C3 H3B 109.9 . .
C18 C17 H17 119.7 . .
C16 C17 C18 120.5(4) . .
C16 C17 H17 119.7 . .
C9 C10 C11 118.9(4) . .
C9 C10 H10 120.6 . .
C11 C10 H10 120.6 . .
C22 C21 H21 118.8 . .
C20 C21 C22 122.4(4) . .
C20 C21 H21 118.8 . .
N1 C5 C8 112.0(4) . .
N1 C5 H5A 109.2 . .
N1 C5 H5B 109.2 . .
C8 C5 H5A 109.2 . .
C8 C5 H5B 109.2 . .
H5A C5 H5B 107.9 . .
O13 C6 H6A 109.7 . .
O13 C6 H6B 109.7 . .
O13 C6 C7 109.7(4) . .
H6A C6 H6B 108.2 . .
C7 C6 H6A 109.7 . .
C7 C6 H6B 109.7 . .
F00H C28 C30 114.6(4) . .
F00H C28 F011 105.7(5) . .
F00T C28 F00H 108.8(5) . .
F00T C28 C30 113.1(4) . .
F00T C28 F011 104.6(5) . .
F011 C28 C30 109.2(4) . .
N1 C7 C6 111.8(4) . .
N1 C7 H7A 109.3 . .
N1 C7 H7B 109.3 . .
C6 C7 H7A 109.3 . .
C6 C7 H7B 109.3 . .
H7A C7 H7B 107.9 . .
N1 C4 C3 109.3(4) . .
N1 C4 H4A 109.8 . .
N1 C4 H4B 109.8 . .
C3 C4 H4A 109.8 . .
C3 C4 H4B 109.8 . .
H4A C4 H4B 108.3 . .
C15 C16 H16 120.4 . .
C17 C16 C15 119.2(4) . .
C17 C16 H16 120.4 . .
C31 O26 H26 109.5 . .
O26 C31 H31A 109.5 . .
O26 C31 H31B 109.5 . .
O26 C31 H31C 109.5 . .
H31A C31 H31B 109.5 . .
H31A C31 H31C 109.5 . .
H31B C31 H31C 109.5 . .

loop_
_geom_bond_atom_site_label_1
_geom_bond_atom_site_label_2
_geom_bond_distance
_geom_bond_site_symmetry_2
Gd1 P003 3.1911(14) 2_666
Gd1 O16 2.508(3) 2_666
Gd1 O18 2.287(3) .
Gd1 O17 2.625(3) 2_666
Gd1 O15 2.377(3) .
Gd1 O14 2.540(3) .
Gd1 O19 2.408(3) .
Gd1 O20 2.419(3) 2_666
Gd1 N4 2.566(4) .
Gd1 N5 2.582(4) .
Gd2 O16 2.399(3) 2_666
Gd2 O17 2.331(3) .
Gd2 O12 2.418(3) .
Gd2 O14 2.391(3) .
Gd2 O13 2.372(3) .
Gd2 O21 2.371(3) .
Gd2 N2 2.585(4) .
Gd2 N1 2.688(4) .
P003 O16 1.550(3) .
P003 O18 1.505(3) .
P003 O17 1.542(3) .
P003 C25 1.814(4) .
O12 H12 0.74(5) .
O12 C3 1.433(5) .
O15 C23 1.336(5) .
O14 C13 1.284(5) .
O19 H19 0.864(9) .
O19 C29 1.434(6) .
O20 C30 1.225(5) .
O13 H13 0.83(5) .
O13 C6 1.433(6) .
O21 C30 1.250(5) .
N2 C12 1.347(5) .
N2 C8 1.338(5) .
N3 N4 1.400(5) .
N3 C13 1.313(5) .
F00H C28 1.309(6) .
C25 C26 1.526(7) .
C25 C27 1.524(6) .
C25 C24 1.535(7) .
N4 C14 1.278(5) .
N5 C19 1.345(5) .
N5 C15 1.328(5) .
C26 H26A 0.9800 .
C26 H26B 0.9800 .
C26 H26C 0.9800 .
N1 C5 1.473(6) .
N1 C7 1.488(6) .
N1 C4 1.465(6) .
C22 H22 0.9500 .
C22 C23 1.365(6) .
C22 C21 1.408(6) .
C27 H27A 0.9800 .
C27 H27B 0.9800 .
C27 H27C 0.9800 .
C24 H24A 0.9800 .
C24 H24B 0.9800 .
C24 H24C 0.9800 .
C9 H9 0.9500 .
C9 C8 1.394(6) .
C9 C10 1.376(6) .
C12 C13 1.491(6) .
C12 C11 1.378(6) .
F00T C28 1.307(6) .
C30 C28 1.541(7) .
C23 C19 1.432(6) .
C20 H20 0.9500 .
C20 C18 1.403(6) .
C20 C21 1.364(7) .
C11 H11 0.9500 .
C11 C10 1.381(6) .
C18 C19 1.428(6) .
C18 C17 1.407(6) .
C29 H29A 0.9800 .
C29 H29B 0.9800 .
C29 H29C 0.9800 .
F011 C28 1.345(6) .
C14 H14 0.9500 .
C14 C15 1.469(6) .
C8 C5 1.489(6) .
C15 C16 1.390(6) .
C3 H3A 0.9900 .
C3 H3B 0.9900 .
C3 C4 1.541(7) .
C17 H17 0.9500 .
C17 C16 1.368(6) .
C10 H10 0.9500 .
C21 H21 0.9500 .
C5 H5A 0.9900 .
C5 H5B 0.9900 .
C6 H6A 0.9900 .
C6 H6B 0.9900 .
C6 C7 1.500(7) .
C7 H7A 0.9900 .
C7 H7B 0.9900 .
C4 H4A 0.9900 .
C4 H4B 0.9900 .
C16 H16 0.9500 .
O26 H26 0.8400 .
O26 C31 1.391(7) .
C31 H31A 0.9800 .
C31 H31B 0.9800 .
C31 H31C 0.9800 .

loop_
_geom_hbond_atom_site_label_D
_geom_hbond_atom_site_label_H
_geom_hbond_atom_site_label_A
_geom_hbond_distance_DH
_geom_hbond_distance_HA
_geom_hbond_distance_DA
_geom_hbond_angle_DHA
_geom_hbond_site_symmetry_A
_geom_hbond_publ_flag
O12 H12 O15 0.74(5) 1.91(5) 2.624(4) 164(6) 2_666 yes
O26 H26 N3 0.84 2.03 2.866(5) 170.0 2_767 yes
